data_1100759
loop_
_publ_author_name
'Ji-Min Zheng'
'Stuart R. Batten'
'Miao Du'

_publ_contact_author
; Miao Du

  College of Chemistry and Life Science, Tianjin Normal University, 

  Tianjin 300074,China

;
_publ_contact_author_email dumiao@public.tpt.tj.cn
_publ_section_title
;

A Unique Cyanide-Bridged Three-Dimensional (3-D) Copper(II)-Copper(I)

Mixed-Valence Polymer Containing 1-D Water Tapes with Cyclic Pentamer Units

;
_journal_name_full 'Inorganic Chemistry'
_journal_page_first 3371
_journal_page_last 3373
_journal_paper_doi 10.1021/ic0483491
_journal_volume 44
_journal_year 2005
_chemical_formula_sum 'C4 H10 Cu3 N4 O5'
_chemical_formula_weight 384.78
_chemical_name_systematic
; 

 ? 

;
_space_group_IT_number 2
_symmetry_cell_setting triclinic
_symmetry_space_group_name_Hall '-P 1'
_symmetry_space_group_name_H-M 'P -1'
_atom_sites_solution_hydrogens geom
_atom_sites_solution_primary direct
_atom_sites_solution_secondary difmap
_audit_creation_method SHELXL-97
_cell_angle_alpha 111.979(4)
_cell_angle_beta 96.879(5)
_cell_angle_gamma 106.678(5)
_cell_formula_units_Z 2
_cell_length_a 6.720(2)
_cell_length_b 9.494(3)
_cell_length_c 10.682(3)
_cell_measurement_reflns_used 988
_cell_measurement_temperature 293(2)
_cell_measurement_theta_max 26.33
_cell_measurement_theta_min 3.82
_cell_volume 585.3(3)
_computing_cell_refinement 'Bruker SMART'
_computing_data_collection 'Bruker SMART'
_computing_data_reduction 'Bruker SAINT'
_computing_molecular_graphics 'Bruker SHELXTL'
_computing_publication_material 'Bruker SHELXTL'
_computing_structure_refinement 'SHELXL-97 (Sheldrick, 1997)'
_computing_structure_solution 'SHELXS-97 (Sheldrick, 1990)'
_diffrn_ambient_temperature 293(2)
_diffrn_measured_fraction_theta_full 0.995
_diffrn_measured_fraction_theta_max 0.995
_diffrn_measurement_device_type 'CCD area detector'
_diffrn_measurement_method 'phi and omega scans'
_diffrn_radiation_monochromator graphite
_diffrn_radiation_source 'fine-focus sealed tube'
_diffrn_radiation_type MoK\a
_diffrn_radiation_wavelength 0.71073
_diffrn_reflns_av_R_equivalents 0.0201
_diffrn_reflns_av_sigmaI/netI 0.0369
_diffrn_reflns_limit_h_max 7
_diffrn_reflns_limit_h_min -7
_diffrn_reflns_limit_k_max 11
_diffrn_reflns_limit_k_min -8
_diffrn_reflns_limit_l_max 11
_diffrn_reflns_limit_l_min -12
_diffrn_reflns_number 3023
_diffrn_reflns_theta_full 25.00
_diffrn_reflns_theta_max 25.00
_diffrn_reflns_theta_min 2.48
_exptl_absorpt_coefficient_mu 5.411
_exptl_absorpt_correction_T_max 1.000000
_exptl_absorpt_correction_T_min 0.540125
_exptl_absorpt_correction_type multi-scan
_exptl_absorpt_process_details SADABS
_exptl_crystal_colour Green
_exptl_crystal_density_diffrn 2.183
_exptl_crystal_density_method 'not measured'
_exptl_crystal_description Block
_exptl_crystal_F_000 378
_exptl_crystal_size_max 0.20
_exptl_crystal_size_mid 0.18
_exptl_crystal_size_min 0.14
_refine_diff_density_max 0.926
_refine_diff_density_min -0.652
_refine_diff_density_rms 0.141
_refine_ls_extinction_method none
_refine_ls_goodness_of_fit_ref 1.047
_refine_ls_hydrogen_treatment mixed
_refine_ls_matrix_type full
_refine_ls_number_parameters 145
_refine_ls_number_reflns 2041
_refine_ls_number_restraints 9
_refine_ls_restrained_S_all 1.070
_refine_ls_R_factor_all 0.0461
_refine_ls_R_factor_gt 0.0387
_refine_ls_shift/su_max 0.000
_refine_ls_shift/su_mean 0.000
_refine_ls_structure_factor_coef Fsqd
_refine_ls_weighting_details 'calc w=1/[\s^2^(Fo^2^)+(0.0613P)^2^+1.4445P] where P=(Fo^2^+2Fc^2^)/3'
_refine_ls_weighting_scheme calc
_refine_ls_wR_factor_gt 0.1041
_refine_ls_wR_factor_ref 0.1094
_reflns_number_gt 1764
_reflns_number_total 2041
_reflns_threshold_expression >2sigma(I)
_cod_data_source_file ic0483491si20050210_055704.cif
_cod_data_source_block 1
_cod_depositor_comments
;
The following automatic conversions were performed:
'_symmetry_cell_setting' value 'Triclinic' changed to 'triclinic'
according to '/home/saulius/struct/CIF-dictionaries/cif_core.dic'
dictionary named 'cif_core.dic' version 2.4.1 from
2010-06-29.

'_exptl_absorpt_correction_type' value 'MULTI-SCAN' changed
to 'multi-scan' according to
'/home/saulius/struct/CIF-dictionaries/cif_core.dic' dictionary named
'cif_core.dic' version 2.4.1 from 2010-06-29.

Automatic conversion script
Id: cif_fix_enum 1527 2010-12-29 10:47:43Z saulius 
;
_cod_database_code 1100759

loop_
_symmetry_equiv_pos_as_xyz
'x, y, z'
'-x, -y, -z'

loop_
_atom_site_label
_atom_site_type_symbol
_atom_site_fract_x
_atom_site_fract_y
_atom_site_fract_z
_atom_site_U_iso_or_equiv
_atom_site_adp_type
_atom_site_occupancy
_atom_site_symmetry_multiplicity
_atom_site_calc_flag
_atom_site_refinement_flags
_atom_site_disorder_assembly
_atom_site_disorder_group
Cu1 Cu 0.16819(10) 0.39624(7) 0.29210(6) 0.0222(2) Uani 1 1 d . . .
Cu2 Cu 0.01050(10) 0.14908(8) -0.23073(6) 0.0248(2) Uani 1 1 d . . .
Cu3 Cu -0.35954(10) 0.03642(7) -0.39001(6) 0.0226(2) Uani 1 1 d . . .
N1 N 0.1442(9) 0.7226(7) 0.3098(5) 0.0332(12) Uani 0.50 1 d P . .
N2 N 0.2755(9) 0.1163(7) 0.3314(5) 0.0339(12) Uani 0.50 1 d P . .
N3 N 0.0559(9) 0.2325(7) -0.0314(6) 0.0349(12) Uani 0.50 1 d P . .
N4 N 0.2235(7) 0.0886(6) -0.3278(5) 0.0204(10) Uani 0.50 1 d P . .
C1' C 0.1442(9) 0.7226(7) 0.3098(5) 0.0332(12) Uani 0.50 1 d P . .
C2' C 0.2755(9) 0.1163(7) 0.3314(5) 0.0339(12) Uani 0.50 1 d P . .
C3' C 0.0559(9) 0.2325(7) -0.0314(6) 0.0349(12) Uani 0.50 1 d P . .
C4' C 0.2235(7) 0.0886(6) -0.3278(5) 0.0204(10) Uani 0.50 1 d P . .
C1 C 0.1189(8) 0.5948(5) 0.2972(5) 0.0210(10) Uani 0.50 1 d P . .
C2 C 0.2477(8) 0.2178(5) 0.3092(5) 0.0198(9) Uani 0.50 1 d P . .
C3 C 0.0919(8) 0.2891(6) 0.0878(5) 0.0229(10) Uani 0.50 1 d P . .
C4 C 0.3521(9) 0.0568(6) -0.3800(6) 0.0322(12) Uani 0.50 1 d P . .
N1' N 0.1189(8) 0.5948(5) 0.2972(5) 0.0210(10) Uani 0.50 1 d P . .
N2' N 0.2477(8) 0.2178(5) 0.3092(5) 0.0198(9) Uani 0.50 1 d P . .
N3' N 0.0919(8) 0.2891(6) 0.0878(5) 0.0229(10) Uani 0.50 1 d P . .
N4' N 0.3521(9) 0.0568(6) -0.3800(6) 0.0322(12) Uani 0.50 1 d P . .
O1 O 0.2451(8) 0.5033(6) 0.4958(4) 0.0451(11) Uani 1 1 d . . .
H1A H 0.3726 0.5690 0.5403 0.068 Uiso 1 1 d R . .
H1B H 0.1513 0.4845 0.5401 0.068 Uiso 1 1 d R . .
O2 O -0.1906(7) 0.2482(5) 0.2959(5) 0.0438(11) Uani 1 1 d . . .
H2A H -0.2070 0.1911 0.3417 0.066 Uiso 1 1 d R . .
H2B H -0.2996 0.2538 0.2515 0.066 Uiso 1 1 d R . .
O3 O 0.5561(7) 0.5464(5) 0.2965(5) 0.0458(11) Uani 1 1 d D . .
H3A H 0.6744 0.5898 0.3590 0.069 Uiso 1 1 d RD . .
H3B H 0.5560 0.5299 0.2123 0.069 Uiso 1 1 d RD . .
O4 O 0.4894(13) 0.1444(11) 0.0628(9) 0.111(3) Uani 1 1 d D . .
H4A H 0.5212 0.0590 0.0211 0.166 Uiso 1 1 d RD . .
H4B H 0.3488 0.1343 0.0313 0.166 Uiso 1 1 d RD . .
O5 O 0.6362(13) 0.4152(11) 0.0289(8) 0.113(3) Uani 1 1 d D . .
H5B H 0.6142 0.3252 0.0360 0.169 Uiso 1 1 d RD . .
H5A H 0.5412 0.4606 0.0444 0.169 Uiso 1 1 d RD . .

loop_
_atom_site_aniso_label
_atom_site_aniso_U_11
_atom_site_aniso_U_22
_atom_site_aniso_U_33
_atom_site_aniso_U_23
_atom_site_aniso_U_13
_atom_site_aniso_U_12
Cu1 0.0381(4) 0.0166(3) 0.0174(3) 0.0094(3) 0.0064(3) 0.0150(3)
Cu2 0.0295(4) 0.0294(4) 0.0188(3) 0.0093(3) 0.0092(3) 0.0154(3)
Cu3 0.0252(4) 0.0213(4) 0.0292(4) 0.0151(3) 0.0083(3) 0.0132(3)
N1 0.040(3) 0.041(3) 0.029(3) 0.018(2) 0.016(2) 0.022(3)
N2 0.036(3) 0.036(3) 0.029(3) 0.012(2) 0.011(2) 0.013(3)
N3 0.033(3) 0.034(3) 0.044(3) 0.020(3) 0.012(2) 0.016(2)
N4 0.021(2) 0.026(2) 0.024(2) 0.013(2) 0.015(2) 0.016(2)
C1' 0.040(3) 0.041(3) 0.029(3) 0.018(2) 0.016(2) 0.022(3)
C2' 0.036(3) 0.036(3) 0.029(3) 0.012(2) 0.011(2) 0.013(3)
C3' 0.033(3) 0.034(3) 0.044(3) 0.020(3) 0.012(2) 0.016(2)
C4' 0.021(2) 0.026(2) 0.024(2) 0.013(2) 0.015(2) 0.016(2)
C1 0.033(3) 0.009(2) 0.026(2) 0.0109(19) 0.005(2) 0.0106(19)
C2 0.033(3) 0.013(2) 0.026(2) 0.0154(19) 0.009(2) 0.016(2)
C3 0.040(3) 0.020(2) 0.010(2) 0.0066(18) 0.007(2) 0.014(2)
C4 0.037(3) 0.024(3) 0.042(3) 0.017(2) 0.012(3) 0.013(2)
N1' 0.033(3) 0.009(2) 0.026(2) 0.0109(19) 0.005(2) 0.0106(19)
N2' 0.033(3) 0.013(2) 0.026(2) 0.0154(19) 0.009(2) 0.016(2)
N3' 0.040(3) 0.020(2) 0.010(2) 0.0066(18) 0.007(2) 0.014(2)
N4' 0.037(3) 0.024(3) 0.042(3) 0.017(2) 0.012(3) 0.013(2)
O1 0.070(3) 0.047(3) 0.019(2) 0.0075(19) 0.006(2) 0.034(2)
O2 0.046(3) 0.040(2) 0.059(3) 0.029(2) 0.023(2) 0.020(2)
O3 0.046(3) 0.044(3) 0.053(3) 0.027(2) 0.007(2) 0.017(2)
O4 0.097(5) 0.150(8) 0.110(6) 0.062(6) 0.038(5) 0.067(6)
O5 0.096(5) 0.128(7) 0.111(6) 0.050(6) 0.036(5) 0.033(5)

loop_
_atom_type_symbol
_atom_type_description
_atom_type_scat_dispersion_real
_atom_type_scat_dispersion_imag
_atom_type_scat_source
C C 0.0033 0.0016 'International Tables Vol C Tables 4.2.6.8 and 6.1.1.4'
H H 0.0000 0.0000 'International Tables Vol C Tables 4.2.6.8 and 6.1.1.4'
N N 0.0061 0.0033 'International Tables Vol C Tables 4.2.6.8 and 6.1.1.4'
O O 0.0106 0.0060 'International Tables Vol C Tables 4.2.6.8 and 6.1.1.4'
Cu Cu 0.3201 1.2651 'International Tables Vol C Tables 4.2.6.8 and 6.1.1.4'

loop_
_geom_angle_atom_site_label_1
_geom_angle_atom_site_label_2
_geom_angle_atom_site_label_3
_geom_angle
_geom_angle_site_symmetry_1
_geom_angle_site_symmetry_3
_geom_angle_publ_flag
O1 Cu1 C3 179.8(2) . . ?
O1 Cu1 C2 86.93(18) . . ?
C3 Cu1 C2 93.05(19) . . ?
O1 Cu1 C1 86.91(18) . . ?
C3 Cu1 C1 93.09(19) . . ?
C2 Cu1 C1 172.55(18) . . ?
O1 Cu1 O2 89.03(19) . . ?
C3 Cu1 O2 91.13(18) . . ?
C2 Cu1 O2 86.24(17) . . ?
C1 Cu1 O2 97.85(17) . . ?
N3 Cu2 N4 123.2(2) . . ?
N3 Cu2 C1' 110.6(2) . 2_565 ?
N4 Cu2 C1' 113.60(18) . 2_565 ?
N3 Cu2 N1 110.6(2) . 2_565 ?
N4 Cu2 N1 113.60(18) . 2_565 ?
C1' Cu2 N1 0.00(18) 2_565 2_565 ?
N3 Cu2 C2' 106.9(2) . 2 ?
N4 Cu2 C2' 98.89(19) . 2 ?
C1' Cu2 C2' 99.7(2) 2_565 2 ?
N1 Cu2 C2' 99.7(2) 2_565 2 ?
N3 Cu2 N2 106.9(2) . 2 ?
N4 Cu2 N2 98.89(19) . 2 ?
C1' Cu2 N2 99.7(2) 2_565 2 ?
N1 Cu2 N2 99.7(2) 2_565 2 ?
C2' Cu2 N2 0.0(3) 2 2 ?
N3 Cu2 Cu3 121.36(16) . . ?
N4 Cu2 Cu3 113.32(14) . . ?
C1' Cu2 Cu3 52.86(15) 2_565 . ?
N1 Cu2 Cu3 52.86(15) 2_565 . ?
C2' Cu2 Cu3 46.92(14) 2 . ?
N2 Cu2 Cu3 46.92(14) 2 . ?
C2' Cu3 N2 0.0(5) 2 2 ?
C2' Cu3 N4' 120.2(2) 2 1_455 ?
N2 Cu3 N4' 120.2(2) 2 1_455 ?
C2' Cu3 C4 120.2(2) 2 1_455 ?
N2 Cu3 C4 120.2(2) 2 1_455 ?
N4' Cu3 C4 0.0(6) 1_455 1_455 ?
C2' Cu3 N1 118.5(2) 2 2_565 ?
N2 Cu3 N1 118.5(2) 2 2_565 ?
N4' Cu3 N1 104.4(2) 1_455 2_565 ?
C4 Cu3 N1 104.4(2) 1_455 2_565 ?
C2' Cu3 C1' 118.5(2) 2 2_565 ?
N2 Cu3 C1' 118.5(2) 2 2_565 ?
N4' Cu3 C1' 104.4(2) 1_455 2_565 ?
C4 Cu3 C1' 104.4(2) 1_455 2_565 ?
N1 Cu3 C1' 0.0(2) 2_565 2_565 ?
C2' Cu3 N4' 103.14(19) 2 2_554 ?
N2 Cu3 N4' 103.14(19) 2 2_554 ?
N4' Cu3 N4' 107.47(17) 1_455 2_554 ?
C4 Cu3 N4' 107.47(17) 1_455 2_554 ?
N1 Cu3 N4' 100.97(18) 2_565 2_554 ?
C1' Cu3 N4' 100.97(18) 2_565 2_554 ?
C2' Cu3 C4 103.14(19) 2 2_554 ?
N2 Cu3 C4 103.14(19) 2 2_554 ?
N4' Cu3 C4 107.47(17) 1_455 2_554 ?
C4 Cu3 C4 107.47(17) 1_455 2_554 ?
N1 Cu3 C4 100.97(18) 2_565 2_554 ?
C1' Cu3 C4 100.97(18) 2_565 2_554 ?
N4' Cu3 C4 0.0(4) 2_554 2_554 ?
C2' Cu3 Cu2 64.25(16) 2 . ?
N2 Cu3 Cu2 64.25(16) 2 . ?
N4' Cu3 Cu2 138.24(16) 1_455 . ?
C4 Cu3 Cu2 138.24(16) 1_455 . ?
N1 Cu3 Cu2 54.30(15) 2_565 . ?
C1' Cu3 Cu2 54.30(15) 2_565 . ?
N4' Cu3 Cu2 111.57(14) 2_554 . ?
C4 Cu3 Cu2 111.57(14) 2_554 . ?
C2' Cu3 Cu3 126.87(16) 2 2_454 ?
N2 Cu3 Cu3 126.87(16) 2 2_454 ?
N4' Cu3 Cu3 58.76(16) 1_455 2_454 ?
C4 Cu3 Cu3 58.76(16) 1_455 2_454 ?
N1 Cu3 Cu3 111.51(15) 2_565 2_454 ?
C1' Cu3 Cu3 111.51(15) 2_565 2_454 ?
N4' Cu3 Cu3 48.71(14) 2_554 2_454 ?
C4 Cu3 Cu3 48.71(14) 2_554 2_454 ?
Cu2 Cu3 Cu3 156.49(4) . 2_454 ?
C1 N1 Cu3 146.6(5) . 2_565 ?
C1 N1 Cu2 140.0(5) . 2_565 ?
Cu3 N1 Cu2 72.84(18) 2_565 2_565 ?
C2 N2 Cu3 172.0(5) . 2 ?
C2 N2 Cu2 118.9(4) . 2 ?
Cu3 N2 Cu2 68.84(17) 2 2 ?
C3 N3 Cu2 176.3(5) . . ?
C4 N4 Cu2 177.7(5) . . ?
N1 C1 Cu1 163.1(5) . . ?
N2 C2 Cu1 170.5(4) . . ?
N3 C3 Cu1 176.6(5) . . ?
N4 C4 Cu3 156.6(5) . 1_655 ?
N4 C4 Cu3 130.8(4) . 2_554 ?
Cu3 C4 Cu3 72.53(17) 1_655 2_554 ?
Cu1 O1 H1A 119.9 . . ?
Cu1 O1 H1B 120.1 . . ?
H1A O1 H1B 120.0 . . ?
Cu1 O2 H2A 120.1 . . ?
Cu1 O2 H2B 119.9 . . ?
H2A O2 H2B 120.0 . . ?
H3A O3 H3B 120.3 . . ?
H4A O4 H4B 115.6 . . ?
H5B O5 H5A 118.1 . . ?

loop_
_geom_bond_atom_site_label_1
_geom_bond_atom_site_label_2
_geom_bond_distance
_geom_bond_site_symmetry_2
_geom_bond_publ_flag
Cu1 O1 1.952(4) . ?
Cu1 C3 1.958(4) . ?
Cu1 C2 1.980(4) . ?
Cu1 C1 1.988(4) . ?
Cu1 O2 2.431(4) . ?
Cu2 N3 1.923(6) . ?
Cu2 N4 1.958(4) . ?
Cu2 C1' 2.137(5) 2_565 ?
Cu2 N1 2.137(5) 2_565 ?
Cu2 C2' 2.428(6) 2 ?
Cu2 N2 2.428(6) 2 ?
Cu2 Cu3 2.5139(12) . ?
Cu3 C2' 1.969(6) 2 ?
Cu3 N2 1.969(6) 2 ?
Cu3 N4' 2.014(5) 1_455 ?
Cu3 C4 2.014(5) 1_455 ?
Cu3 N1 2.097(6) 2_565 ?
Cu3 C1' 2.097(6) 2_565 ?
Cu3 N4' 2.292(5) 2_554 ?
Cu3 C4 2.292(5) 2_554 ?
Cu3 Cu3 2.5564(14) 2_454 ?
N1 C1 1.128(7) . ?
N1 Cu3 2.097(6) 2_565 ?
N1 Cu2 2.137(5) 2_565 ?
N2 C2 1.133(7) . ?
N2 Cu3 1.969(6) 2 ?
N2 Cu2 2.428(6) 2 ?
N3 C3 1.143(7) . ?
N4 C4 1.135(7) . ?
C4 Cu3 2.014(5) 1_655 ?
C4 Cu3 2.292(5) 2_554 ?
O1 H1A 0.8500 . ?
O1 H1B 0.8500 . ?
O2 H2A 0.8499 . ?
O2 H2B 0.8499 . ?
O3 H3A 0.8521 . ?
O3 H3B 0.8531 . ?
O4 H4A 0.8683 . ?
O4 H4B 0.9293 . ?
O5 H5B 0.8585 . ?
O5 H5A 0.8661 . ?

loop_
_geom_torsion_atom_site_label_1
_geom_torsion_atom_site_label_2
_geom_torsion_atom_site_label_3
_geom_torsion_atom_site_label_4
_geom_torsion
_geom_torsion_site_symmetry_1
_geom_torsion_site_symmetry_2
_geom_torsion_site_symmetry_3
_geom_torsion_site_symmetry_4
_geom_torsion_publ_flag
N3 Cu2 Cu3 C2' -84.1(2) . . . 2 ?
N4 Cu2 Cu3 C2' 80.1(2) . . . 2 ?
C1' Cu2 Cu3 C2' -177.2(2) 2_565 . . 2 ?
N1 Cu2 Cu3 C2' -177.2(2) 2_565 . . 2 ?
N2 Cu2 Cu3 C2' 0.0 2 . . 2 ?
N3 Cu2 Cu3 N2 -84.1(2) . . . 2 ?
N4 Cu2 Cu3 N2 80.1(2) . . . 2 ?
C1' Cu2 Cu3 N2 -177.2(2) 2_565 . . 2 ?
N1 Cu2 Cu3 N2 -177.2(2) 2_565 . . 2 ?
C2' Cu2 Cu3 N2 0.0 2 . . 2 ?
N3 Cu2 Cu3 N4' 23.3(3) . . . 1_455 ?
N4 Cu2 Cu3 N4' -172.6(3) . . . 1_455 ?
C1' Cu2 Cu3 N4' -69.9(3) 2_565 . . 1_455 ?
N1 Cu2 Cu3 N4' -69.9(3) 2_565 . . 1_455 ?
C2' Cu2 Cu3 N4' 107.4(3) 2 . . 1_455 ?
N2 Cu2 Cu3 N4' 107.4(3) 2 . . 1_455 ?
N3 Cu2 Cu3 C4 23.3(3) . . . 1_455 ?
N4 Cu2 Cu3 C4 -172.6(3) . . . 1_455 ?
C1' Cu2 Cu3 C4 -69.9(3) 2_565 . . 1_455 ?
N1 Cu2 Cu3 C4 -69.9(3) 2_565 . . 1_455 ?
C2' Cu2 Cu3 C4 107.4(3) 2 . . 1_455 ?
N2 Cu2 Cu3 C4 107.4(3) 2 . . 1_455 ?
N3 Cu2 Cu3 N1 93.2(2) . . . 2_565 ?
N4 Cu2 Cu3 N1 -102.7(2) . . . 2_565 ?
C1' Cu2 Cu3 N1 0.0 2_565 . . 2_565 ?
C2' Cu2 Cu3 N1 177.2(2) 2 . . 2_565 ?
N2 Cu2 Cu3 N1 177.2(2) 2 . . 2_565 ?
N3 Cu2 Cu3 C1' 93.2(2) . . . 2_565 ?
N4 Cu2 Cu3 C1' -102.7(2) . . . 2_565 ?
N1 Cu2 Cu3 C1' 0.0 2_565 . . 2_565 ?
C2' Cu2 Cu3 C1' 177.2(2) 2 . . 2_565 ?
N2 Cu2 Cu3 C1' 177.2(2) 2 . . 2_565 ?
N3 Cu2 Cu3 N4' -178.7(2) . . . 2_554 ?
N4 Cu2 Cu3 N4' -14.6(2) . . . 2_554 ?
C1' Cu2 Cu3 N4' 88.2(2) 2_565 . . 2_554 ?
N1 Cu2 Cu3 N4' 88.2(2) 2_565 . . 2_554 ?
C2' Cu2 Cu3 N4' -94.6(2) 2 . . 2_554 ?
N2 Cu2 Cu3 N4' -94.6(2) 2 . . 2_554 ?
N3 Cu2 Cu3 C4 -178.7(2) . . . 2_554 ?
N4 Cu2 Cu3 C4 -14.6(2) . . . 2_554 ?
C1' Cu2 Cu3 C4 88.2(2) 2_565 . . 2_554 ?
N1 Cu2 Cu3 C4 88.2(2) 2_565 . . 2_554 ?
C2' Cu2 Cu3 C4 -94.6(2) 2 . . 2_554 ?
N2 Cu2 Cu3 C4 -94.6(2) 2 . . 2_554 ?
N3 Cu2 Cu3 Cu3 151.8(2) . . . 2_454 ?
N4 Cu2 Cu3 Cu3 -44.07(19) . . . 2_454 ?
C1' Cu2 Cu3 Cu3 58.66(19) 2_565 . . 2_454 ?
N1 Cu2 Cu3 Cu3 58.66(19) 2_565 . . 2_454 ?
C2' Cu2 Cu3 Cu3 -124.12(19) 2 . . 2_454 ?
N2 Cu2 Cu3 Cu3 -124.12(19) 2 . . 2_454 ?
